data_7248672
loop_
_publ_author_name
'Lebedeva, Daria'
'Schick, Lars William'
'Cracco, Daniel'
'Sangsuwan, Withsakorn'
'Castiella-Ona, Gonzalo'
'Silva, Dagoberto O.'
'Marson, Alessandro'
'Svensson Grape, Erik'
'Inge, A. Ken'
'Rossi, Liane M.'
'Subbotina, Elena'
'Manzardo, Alessandro'
'Samec, Joseph S. M.'

_publ_section_title
;
 Sustainable aviation fuel from prehydrolysis liquors
;
_journal_issue 12
_journal_name_full 'Green Chemistry'
_journal_page_first 7258
_journal_page_last 7267
_journal_paper_doi 10.1039/D4GC01257G
_journal_volume 26
_journal_year 2024
_chemical_formula_sum 'C12 H16 O6'
_chemical_formula_weight 256.25
_space_group_crystal_system monoclinic
_space_group_IT_number 14
_space_group_name_Hall '-P 2ybc'
_space_group_name_H-M_alt 'P 1 21/c 1'
_atom_sites_solution_hydrogens geom
_audit_creation_method SHELXL-2014/7
_audit_update_record
;
2023-11-14 deposited with the CCDC.	2024-05-21 downloaded from the CCDC.
;
_cell_angle_alpha 90
_cell_angle_beta 111.0830(10)
_cell_angle_gamma 90
_cell_formula_units_Z 4
_cell_length_a 9.4404(3)
_cell_length_b 14.2743(4)
_cell_length_c 9.8596(3)
_cell_measurement_reflns_used 9482
_cell_measurement_temperature 293(2)
_cell_measurement_theta_max 74.60
_cell_measurement_theta_min 5.02
_cell_volume 1239.69(7)
_computing_cell_refinement 'Bruker SAINT'
_computing_data_collection 'Bruker APEX2'
_computing_data_reduction 'Bruker SAINT'
_computing_molecular_graphics 'Bruker SHELXTL'
_computing_publication_material 'Bruker SHELXTL'
_computing_structure_refinement 'SHELXL-2014 (Sheldrick 2014)'
_computing_structure_solution 'SHELXS-97 (Sheldrick 2008)'
_diffrn_ambient_temperature 293(2)
_diffrn_measured_fraction_theta_full 1.000
_diffrn_measured_fraction_theta_max 1.000
_diffrn_measurement_device_type 'Bruker APEX-II CCD'
_diffrn_measurement_method '\f and \w scans'
_diffrn_radiation_type CuK\a
_diffrn_radiation_wavelength 1.54178
_diffrn_reflns_av_R_equivalents 0.0397
_diffrn_reflns_av_unetI/netI 0.0181
_diffrn_reflns_Laue_measured_fraction_full 1.000
_diffrn_reflns_Laue_measured_fraction_max 1.000
_diffrn_reflns_limit_h_max 11
_diffrn_reflns_limit_h_min -11
_diffrn_reflns_limit_k_max 17
_diffrn_reflns_limit_k_min -17
_diffrn_reflns_limit_l_max 12
_diffrn_reflns_limit_l_min -12
_diffrn_reflns_number 30151
_diffrn_reflns_point_group_measured_fraction_full 1.000
_diffrn_reflns_point_group_measured_fraction_max 1.000
_diffrn_reflns_theta_full 67.679
_diffrn_reflns_theta_max 74.623
_diffrn_reflns_theta_min 5.021
_exptl_absorpt_coefficient_mu 0.940
_exptl_absorpt_correction_T_max 0.7538
_exptl_absorpt_correction_T_min 0.6099
_exptl_absorpt_correction_type multi-scan
_exptl_crystal_colour colorless
_exptl_crystal_density_diffrn 1.373
_exptl_crystal_description prism
_exptl_crystal_F_000 544
_refine_diff_density_max 0.220
_refine_diff_density_min -0.211
_refine_diff_density_rms 0.037
_refine_ls_extinction_coef 0.051(3)
_refine_ls_extinction_expression Fc^*^=kFc[1+0.001xFc^2^\l^3^/sin(2\q)]^-1/4^
_refine_ls_extinction_method 'SHELXL-2014/7 (Sheldrick 2014'
_refine_ls_goodness_of_fit_ref 0.936
_refine_ls_hydrogen_treatment constr
_refine_ls_matrix_type full
_refine_ls_number_parameters 166
_refine_ls_number_reflns 2552
_refine_ls_number_restraints 0
_refine_ls_restrained_S_all 0.936
_refine_ls_R_factor_all 0.0465
_refine_ls_R_factor_gt 0.0430
_refine_ls_shift/su_max 0.000
_refine_ls_shift/su_mean 0.000
_refine_ls_structure_factor_coef Fsqd
_refine_ls_weighting_details 'w=1/[\s^2^(Fo^2^)+(0.1038P)^2^+0.3075P] where P=(Fo^2^+2Fc^2^)/3'
_refine_ls_weighting_scheme calc
_refine_ls_wR_factor_gt 0.1408
_refine_ls_wR_factor_ref 0.1467
_reflns_Friedel_coverage 0.000
_reflns_number_gt 2327
_reflns_number_total 2552
_reflns_threshold_expression 'I > 2\s(I)'
_cod_data_source_file d4gc01257g2.cif
_cod_data_source_block Compound2
_cod_depositor_comments 'Adding full bibliography for 7248670--7248672.cif.'
_cod_original_sg_symbol_H-M 'P 21/c'
_cod_database_code 7248672
_shelx_shelxl_version_number 2014/7
_shelx_space_group_comment
;
The symmetry employed for this shelxl refinement is uniquely defined
by the following loop, which should always be used as a source of
symmetry information in preference to the above space-group names.
They are only intended as comments.
;

loop_
_space_group_symop_operation_xyz
'x, y, z'
'-x, y+1/2, -z+1/2'
'-x, -y, -z'
'x, -y-1/2, z-1/2'

loop_
_atom_site_label
_atom_site_type_symbol
_atom_site_fract_x
_atom_site_fract_y
_atom_site_fract_z
_atom_site_U_iso_or_equiv
_atom_site_adp_type
_atom_site_occupancy
_atom_site_site_symmetry_order
_atom_site_calc_flag
_atom_site_refinement_flags_posn
_atom_site_refinement_flags_adp
_atom_site_refinement_flags_occupancy
_atom_site_disorder_assembly
_atom_site_disorder_group
O1 O 0.15330(13) 0.81850(10) 0.46305(13) 0.0632(4) Uani 1 1 d . . . . .
C1 C 0.18537(14) 0.77733(9) 0.59785(14) 0.0388(3) Uani 1 1 d . . . . .
H1 H 0.2106 0.8264 0.6722 0.047 Uiso 1 1 calc R U . . .
O2 O 0.06122(11) 0.72489(8) 0.60475(12) 0.0515(3) Uani 1 1 d . . . . .
C2 C 0.32215(14) 0.71627(9) 0.62389(14) 0.0372(3) Uani 1 1 d . . . . .
H2 H 0.4055 0.7501 0.6086 0.045 Uiso 1 1 calc R U . . .
O3 O 0.0801(2) 0.55139(13) 0.35056(18) 0.1067(7) Uani 1 1 d . . . . .
C3 C 0.28403(18) 0.62344(10) 0.53694(15) 0.0470(4) Uani 1 1 d . . . . .
H3 H 0.3494 0.6127 0.4805 0.056 Uiso 1 1 calc R U . . .
O4 O 0.45340(19) 0.42722(9) 0.64537(19) 0.0855(5) Uani 1 1 d . . . . .
C4 C 0.1202(2) 0.60695(12) 0.44938(19) 0.0638(5) Uani 1 1 d . . . . .
O5 O 0.63712(12) 0.63961(9) 0.79301(13) 0.0577(4) Uani 1 1 d . . . . .
C5 C 0.0037(2) 0.66061(15) 0.4884(3) 0.0784(6) Uani 1 1 d . . . . .
H5A H -0.0597 0.6947 0.4031 0.094 Uiso 1 1 calc R U . . .
H5B H -0.0609 0.6161 0.5131 0.094 Uiso 1 1 calc R U . . .
O6 O 0.56790(12) 0.63733(8) 0.99771(11) 0.0531(3) Uani 1 1 d . . . . .
C6 C 0.0361(2) 0.88673(17) 0.4254(3) 0.0848(7) Uani 1 1 d . . . . .
H6A H -0.0608 0.8561 0.3882 0.127 Uiso 1 1 calc R U . . .
H6B H 0.0466 0.9278 0.3525 0.127 Uiso 1 1 calc R U . . .
H6C H 0.0431 0.9225 0.5100 0.127 Uiso 1 1 calc R U . . .
C7 C 0.54070(15) 0.67701(10) 0.86161(14) 0.0408(3) Uani 1 1 d . . . . .
H7 H 0.5592 0.7446 0.8743 0.049 Uiso 1 1 calc R U . . .
C8 C 0.37583(15) 0.66195(9) 0.76902(14) 0.0372(3) Uani 1 1 d . . . . .
H8 H 0.3091 0.6728 0.8240 0.045 Uiso 1 1 calc R U . . .
C9 C 0.33959(16) 0.56778(9) 0.68493(15) 0.0434(4) Uani 1 1 d . . . . .
H9 H 0.2564 0.5341 0.7007 0.052 Uiso 1 1 calc R U . . .
C11 C 0.6274(2) 0.54066(15) 0.7792(3) 0.0781(7) Uani 1 1 d . . . . .
H11A H 0.6643 0.5132 0.8757 0.094 Uiso 1 1 calc R U . . .
H11B H 0.6940 0.5200 0.7297 0.094 Uiso 1 1 calc R U . . .
C10 C 0.4715(2) 0.50446(11) 0.69859(19) 0.0550(4) Uani 1 1 d . . . . .
C12 C 0.7119(2) 0.66194(17) 1.10298(19) 0.0697(5) Uani 1 1 d . . . . .
H12A H 0.7902 0.6270 1.0849 0.104 Uiso 1 1 calc R U . . .
H12B H 0.7131 0.6476 1.1985 0.104 Uiso 1 1 calc R U . . .
H12C H 0.7293 0.7278 1.0964 0.104 Uiso 1 1 calc R U . . .

loop_
_atom_site_aniso_label
_atom_site_aniso_U_11
_atom_site_aniso_U_22
_atom_site_aniso_U_33
_atom_site_aniso_U_23
_atom_site_aniso_U_13
_atom_site_aniso_U_12
O1 0.0501(6) 0.0846(9) 0.0602(7) 0.0337(6) 0.0263(5) 0.0268(6)
C1 0.0359(7) 0.0416(7) 0.0377(6) -0.0004(5) 0.0118(5) 0.0029(5)
O2 0.0373(5) 0.0647(7) 0.0544(6) 0.0039(5) 0.0189(5) 0.0004(4)
C2 0.0345(6) 0.0409(7) 0.0365(6) 0.0003(5) 0.0133(5) 0.0021(5)
O3 0.1210(14) 0.0882(11) 0.0702(10) -0.0406(8) -0.0148(9) 0.0000(10)
C3 0.0543(8) 0.0496(8) 0.0362(7) -0.0053(6) 0.0153(6) 0.0097(6)
O4 0.1041(12) 0.0404(7) 0.1181(13) -0.0104(7) 0.0474(10) 0.0089(6)
C4 0.0708(11) 0.0532(9) 0.0479(8) -0.0098(7) -0.0023(7) -0.0004(8)
O5 0.0392(6) 0.0784(8) 0.0565(7) -0.0120(5) 0.0185(5) 0.0036(5)
C5 0.0445(9) 0.0698(12) 0.1002(15) -0.0188(10) 0.0012(9) -0.0108(8)
O6 0.0439(6) 0.0683(7) 0.0395(6) 0.0065(4) 0.0057(4) 0.0002(5)
C6 0.0598(11) 0.0884(15) 0.1037(17) 0.0482(13) 0.0265(11) 0.0336(10)
C7 0.0384(7) 0.0442(7) 0.0374(7) -0.0016(5) 0.0108(5) 0.0037(5)
C8 0.0356(6) 0.0416(7) 0.0348(6) -0.0007(5) 0.0131(5) 0.0038(5)
C9 0.0441(7) 0.0408(7) 0.0441(7) -0.0011(5) 0.0143(6) -0.0003(5)
C11 0.0570(10) 0.0820(13) 0.0834(13) -0.0274(11) 0.0110(9) 0.0279(9)
C10 0.0661(10) 0.0430(8) 0.0562(9) 0.0019(6) 0.0224(7) 0.0129(7)
C12 0.0479(9) 0.1031(15) 0.0445(9) 0.0002(9) 0.0003(7) -0.0019(9)

loop_
_atom_type_symbol
_atom_type_description
_atom_type_scat_dispersion_real
_atom_type_scat_dispersion_imag
_atom_type_scat_source
C C 0.0181 0.0091 'International Tables Vol C Tables 4.2.6.8 and 6.1.1.4'
H H 0.0000 0.0000 'International Tables Vol C Tables 4.2.6.8 and 6.1.1.4'
O O 0.0492 0.0322 'International Tables Vol C Tables 4.2.6.8 and 6.1.1.4'

loop_
_geom_angle_atom_site_label_1
_geom_angle_atom_site_label_2
_geom_angle_atom_site_label_3
_geom_angle
_geom_angle_site_symmetry_1
_geom_angle_site_symmetry_3
_geom_angle_publ_flag
C1 O1 C6 115.05(13) . . ?
O1 C1 O2 111.88(11) . . ?
O1 C1 C2 106.76(10) . . ?
O2 C1 C2 111.19(11) . . ?
O1 C1 H1 109.0 . . ?
O2 C1 H1 109.0 . . ?
C2 C1 H1 109.0 . . ?
C1 O2 C5 112.81(13) . . ?
C1 C2 C8 115.18(10) . . ?
C1 C2 C3 112.81(11) . . ?
C8 C2 C3 90.96(10) . . ?
C1 C2 H2 112.1 . . ?
C8 C2 H2 112.1 . . ?
C3 C2 H2 112.1 . . ?
C4 C3 C2 116.15(12) . . ?
C4 C3 C9 112.71(13) . . ?
C2 C3 C9 89.15(10) . . ?
C4 C3 H3 112.3 . . ?
C2 C3 H3 112.3 . . ?
C9 C3 H3 112.3 . . ?
O3 C4 C3 121.95(19) . . ?
O3 C4 C5 119.77(19) . . ?
C3 C4 C5 118.27(14) . . ?
C11 O5 C7 112.95(14) . . ?
O2 C5 C4 115.83(14) . . ?
O2 C5 H5A 108.3 . . ?
C4 C5 H5A 108.3 . . ?
O2 C5 H5B 108.3 . . ?
C4 C5 H5B 108.3 . . ?
H5A C5 H5B 107.4 . . ?
C7 O6 C12 113.46(13) . . ?
O1 C6 H6A 109.5 . . ?
O1 C6 H6B 109.5 . . ?
H6A C6 H6B 109.5 . . ?
O1 C6 H6C 109.5 . . ?
H6A C6 H6C 109.5 . . ?
H6B C6 H6C 109.5 . . ?
O6 C7 O5 112.25(11) . . ?
O6 C7 C8 108.50(11) . . ?
O5 C7 C8 110.89(11) . . ?
O6 C7 H7 108.4 . . ?
O5 C7 H7 108.4 . . ?
C8 C7 H7 108.4 . . ?
C7 C8 C2 114.34(11) . . ?
C7 C8 C9 115.32(11) . . ?
C2 C8 C9 90.24(10) . . ?
C7 C8 H8 111.8 . . ?
C2 C8 H8 111.8 . . ?
C9 C8 H8 111.8 . . ?
C10 C9 C8 117.14(12) . . ?
C10 C9 C3 112.00(12) . . ?
C8 C9 C3 89.65(10) . . ?
C10 C9 H9 112.1 . . ?
C8 C9 H9 112.1 . . ?
C3 C9 H9 112.1 . . ?
O5 C11 C10 114.40(14) . . ?
O5 C11 H11A 108.7 . . ?
C10 C11 H11A 108.7 . . ?
O5 C11 H11B 108.7 . . ?
C10 C11 H11B 108.7 . . ?
H11A C11 H11B 107.6 . . ?
O4 C10 C11 120.44(16) . . ?
O4 C10 C9 121.79(17) . . ?
C11 C10 C9 117.77(14) . . ?
O6 C12 H12A 109.5 . . ?
O6 C12 H12B 109.5 . . ?
H12A C12 H12B 109.5 . . ?
O6 C12 H12C 109.5 . . ?
H12A C12 H12C 109.5 . . ?
H12B C12 H12C 109.5 . . ?

loop_
_geom_bond_atom_site_label_1
_geom_bond_atom_site_label_2
_geom_bond_distance
_geom_bond_site_symmetry_2
_geom_bond_publ_flag
O1 C1 1.3835(16) . ?
O1 C6 1.420(2) . ?
C1 O2 1.4128(16) . ?
C1 C2 1.5014(17) . ?
C1 H1 0.9800 . ?
O2 C5 1.416(2) . ?
C2 C8 1.5439(17) . ?
C2 C3 1.5487(19) . ?
C2 H2 0.9800 . ?
O3 C4 1.207(2) . ?
C3 C4 1.494(2) . ?
C3 C9 1.5763(19) . ?
C3 H3 0.9800 . ?
O4 C10 1.206(2) . ?
C4 C5 1.500(3) . ?
O5 C11 1.419(2) . ?
O5 C7 1.4192(16) . ?
C5 H5A 0.9700 . ?
C5 H5B 0.9700 . ?
O6 C7 1.3927(17) . ?
O6 C12 1.426(2) . ?
C6 H6A 0.9600 . ?
C6 H6B 0.9600 . ?
C6 H6C 0.9600 . ?
C7 C8 1.5099(18) . ?
C7 H7 0.9800 . ?
C8 C9 1.5515(18) . ?
C8 H8 0.9800 . ?
C9 C10 1.505(2) . ?
C9 H9 0.9800 . ?
C11 C10 1.492(3) . ?
C11 H11A 0.9700 . ?
C11 H11B 0.9700 . ?
C12 H12A 0.9600 . ?
C12 H12B 0.9600 . ?
C12 H12C 0.9600 . ?

loop_
_geom_torsion_atom_site_label_1
_geom_torsion_atom_site_label_2
_geom_torsion_atom_site_label_3
_geom_torsion_atom_site_label_4
_geom_torsion
_geom_torsion_site_symmetry_1
_geom_torsion_site_symmetry_2
_geom_torsion_site_symmetry_3
_geom_torsion_site_symmetry_4
_geom_torsion_publ_flag
C6 O1 C1 O2 64.4(2) . . . . ?
C6 O1 C1 C2 -173.79(16) . . . . ?
O1 C1 O2 C5 51.28(17) . . . . ?
C2 C1 O2 C5 -68.00(16) . . . . ?
O1 C1 C2 C8 -179.01(11) . . . . ?
O2 C1 C2 C8 -56.71(15) . . . . ?
O1 C1 C2 C3 -76.42(14) . . . . ?
O2 C1 C2 C3 45.87(15) . . . . ?
C1 C2 C3 C4 -3.21(18) . . . . ?
C8 C2 C3 C4 114.73(14) . . . . ?
C1 C2 C3 C9 -118.23(11) . . . . ?
C8 C2 C3 C9 -0.28(10) . . . . ?
C2 C3 C4 O3 160.7(2) . . . . ?
C9 C3 C4 O3 -98.5(2) . . . . ?
C2 C3 C4 C5 -20.2(2) . . . . ?
C9 C3 C4 C5 80.6(2) . . . . ?
C1 O2 C5 C4 42.8(2) . . . . ?
O3 C4 C5 O2 -179.4(2) . . . . ?
C3 C4 C5 O2 1.5(3) . . . . ?
C12 O6 C7 O5 67.99(17) . . . . ?
C12 O6 C7 C8 -169.11(14) . . . . ?
C11 O5 C7 O6 55.96(17) . . . . ?
C11 O5 C7 C8 -65.58(16) . . . . ?
O6 C7 C8 C2 170.32(11) . . . . ?
O5 C7 C8 C2 -65.96(15) . . . . ?
O6 C7 C8 C9 -87.03(13) . . . . ?
O5 C7 C8 C9 36.68(16) . . . . ?
C1 C2 C8 C7 -125.72(12) . . . . ?
C3 C2 C8 C7 118.40(12) . . . . ?
C1 C2 C8 C9 116.16(12) . . . . ?
C3 C2 C8 C9 0.29(10) . . . . ?
C7 C8 C9 C10 -2.83(18) . . . . ?
C2 C8 C9 C10 114.42(13) . . . . ?
C7 C8 C9 C3 -117.53(12) . . . . ?
C2 C8 C9 C3 -0.28(10) . . . . ?
C4 C3 C9 C10 122.83(14) . . . . ?
C2 C3 C9 C10 -119.03(13) . . . . ?
C4 C3 C9 C8 -117.86(13) . . . . ?
C2 C3 C9 C8 0.28(10) . . . . ?
C7 O5 C11 C10 57.1(2) . . . . ?
O5 C11 C10 O4 159.68(18) . . . . ?
O5 C11 C10 C9 -19.6(3) . . . . ?
C8 C9 C10 O4 174.83(16) . . . . ?
C3 C9 C10 O4 -83.6(2) . . . . ?
C8 C9 C10 C11 -5.9(2) . . . . ?
C3 C9 C10 C11 95.61(19) . . . . ?
